data_7719180
loop_
_publ_author_name
'Rahman, Salina'
'Ghosh, Kowsik'
'Ovchinnikov, Alexander'
'Nandakumar, Anirudh'
'Chan, Candace K.'
'Bobev, Svilen'

_publ_section_title
;
 On the structure of heptalithium distannide: Li<sub>7</sub>Sn<sub>2</sub>
 or Li<sub>7-<i>x</i></sub>Sn<sub>2</sub> (0.3 &lt; <i>x</i> &lt; 0.5).
;
_journal_issue 34
_journal_name_full 'Dalton transactions (Cambridge, England : 2003)'
_journal_page_first 12859
_journal_page_last 12867
_journal_paper_doi 10.1039/d5dt01022e
_journal_volume 54
_journal_year 2025
_chemical_formula_sum 'Ge2 Li6.5'
_chemical_formula_weight 190.29
_space_group_IT_number 65
_space_group_name_Hall '-C 2 2'
_space_group_name_H-M_alt 'C m m m'
_symmetry_cell_setting orthorhombic
_symmetry_space_group_name_H-M 'C m m m'
_atom_sites_solution_primary direct
_atom_sites_solution_secondary difmap
_audit_creation_method SHELXL-97
_audit_update_record
;
2025-04-16 deposited with the CCDC.	2025-07-23 downloaded from the CCDC.
;
_cell_angle_alpha 90.00
_cell_angle_beta 90.00
_cell_angle_gamma 90.00
_cell_formula_units_Z 4
_cell_length_a 9.2280(6)
_cell_length_b 13.1437(9)
_cell_length_c 4.4907(3)
_cell_measurement_reflns_used 1240
_cell_measurement_temperature 200(2)
_cell_measurement_theta_max 29.83
_cell_measurement_theta_min 2.70
_cell_volume 544.68(6)
_computing_cell_refinement 'Bruker SAINT'
_computing_data_collection 'Bruker APEX2'
_computing_data_reduction 'Bruker SAINT'
_computing_molecular_graphics 'Bruker SHELXTL'
_computing_publication_material 'Bruker SHELXTL'
_computing_structure_refinement 'SHELXL-97 (Sheldrick, 1997)'
_computing_structure_solution 'SHELXS-97 (Sheldrick, 1990)'
_diffrn_ambient_temperature 200(2)
_diffrn_measured_fraction_theta_full 0.992
_diffrn_measured_fraction_theta_max 0.992
_diffrn_measurement_device_type 'Bruker APEX-II CCD'
_diffrn_measurement_method '\f and \w scans'
_diffrn_radiation_monochromator graphite
_diffrn_radiation_source 'fine-focus sealed tube'
_diffrn_radiation_type MoK\a
_diffrn_radiation_wavelength 0.71073
_diffrn_reflns_av_R_equivalents 0.0330
_diffrn_reflns_av_sigmaI/netI 0.0256
_diffrn_reflns_limit_h_max 13
_diffrn_reflns_limit_h_min -13
_diffrn_reflns_limit_k_max 17
_diffrn_reflns_limit_k_min -18
_diffrn_reflns_limit_l_max 6
_diffrn_reflns_limit_l_min -5
_diffrn_reflns_number 2970
_diffrn_reflns_theta_full 30.58
_diffrn_reflns_theta_max 30.58
_diffrn_reflns_theta_min 2.70
_diffrn_standards_number 0
_exptl_absorpt_coefficient_mu 10.850
_exptl_absorpt_correction_T_max 0.5172
_exptl_absorpt_correction_T_min 0.4418
_exptl_absorpt_correction_type multi-scan
_exptl_absorpt_process_details SADABS
_exptl_crystal_colour black
_exptl_crystal_density_diffrn 2.321
_exptl_crystal_density_method 'not measured'
_exptl_crystal_description irregular
_exptl_crystal_F_000 334
_exptl_crystal_size_max 0.09
_exptl_crystal_size_mid 0.09
_exptl_crystal_size_min 0.07
_refine_diff_density_max 1.868
_refine_diff_density_min -0.755
_refine_diff_density_rms 0.165
_refine_ls_extinction_coef 0.0018(5)
_refine_ls_extinction_expression Fc^*^=kFc[1+0.001xFc^2^\l^3^/sin(2\q)]^-1/4^
_refine_ls_extinction_method SHELXL
_refine_ls_goodness_of_fit_ref 1.110
_refine_ls_matrix_type full
_refine_ls_number_parameters 21
_refine_ls_number_reflns 511
_refine_ls_number_restraints 0
_refine_ls_restrained_S_all 1.110
_refine_ls_R_factor_all 0.0384
_refine_ls_R_factor_gt 0.0289
_refine_ls_shift/su_max 0.000
_refine_ls_shift/su_mean 0.000
_refine_ls_structure_factor_coef Fsqd
_refine_ls_weighting_details 'calc w=1/[\s^2^(Fo^2^)+(0.0131P)^2^+4.5283P] where P=(Fo^2^+2Fc^2^)/3'
_refine_ls_weighting_scheme calc
_refine_ls_wR_factor_gt 0.0529
_refine_ls_wR_factor_ref 0.0564
_reflns_number_gt 439
_reflns_number_total 511
_reflns_threshold_expression >2sigma(I)
_cod_data_source_file d5dt01022e2.cif
_cod_data_source_block final_CCDC3
_cod_depositor_comments
;
The following automatic conversions were performed:

data item '_symmetry_cell_setting' value 'Orthorhombic' was changed
to 'orthorhombic' in accordance with the
/home/data/users/saulius/crontab/automatic-downloads/rss-feeds/RSC/lib/dictionaries/cif_core.dic
dictionary named 'cif_core.dic' version 2.4.2 last updated on
2011-04-26.

Automatic conversion script
Id: cif_fix_values 8170 2020-07-09 18:12:32Z antanas 

 Adding full bibliography for 7719177--7719189.cif.
;
_cod_original_sg_symbol_H-M Cmmm
_cod_original_formula_sum 'Ge2 Li6.50'
_cod_database_code 7719180

loop_
_symmetry_equiv_pos_as_xyz
'x, y, z'
'-x, -y, z'
'-x, y, -z'
'x, -y, -z'
'x+1/2, y+1/2, z'
'-x+1/2, -y+1/2, z'
'-x+1/2, y+1/2, -z'
'x+1/2, -y+1/2, -z'
'-x, -y, -z'
'x, y, -z'
'x, -y, z'
'-x, y, z'
'-x+1/2, -y+1/2, -z'
'x+1/2, y+1/2, -z'
'x+1/2, -y+1/2, z'
'-x+1/2, y+1/2, z'

loop_
_atom_site_label
_atom_site_type_symbol
_atom_site_fract_x
_atom_site_fract_y
_atom_site_fract_z
_atom_site_U_iso_or_equiv
_atom_site_adp_type
_atom_site_occupancy
_atom_site_symmetry_multiplicity
_atom_site_calc_flag
_atom_site_refinement_flags
_atom_site_disorder_assembly
_atom_site_disorder_group
Ge1 Ge 0.35866(6) 0.0000 0.0000 0.00933(19) Uani 1 4 d S . .
Ge2 Ge 0.0000 0.18607(5) 0.5000 0.00866(19) Uani 1 4 d S . .
Li1 Li 0.3157(12) 0.1573(9) 0.5000 0.037(2) Uiso 1 2 d S . .
Li2 Li 0.1433(11) 0.1398(9) 0.0000 0.040(3) Uiso 1 2 d S . .
Li3 Li 0.1436(17) 0.0000 0.5000 0.041(4) Uiso 1 4 d S . .
Li4 Li 0.0000 0.3196(9) 0.0000 0.018(2) Uiso 1 4 d S . .
Li5 Li 0.5000 0.0000 0.5000 0.060(7) Uiso 1 8 d S . .

loop_
_atom_site_aniso_label
_atom_site_aniso_U_11
_atom_site_aniso_U_22
_atom_site_aniso_U_33
_atom_site_aniso_U_23
_atom_site_aniso_U_13
_atom_site_aniso_U_12
Ge1 0.0073(3) 0.0096(3) 0.0111(3) 0.000 0.000 0.000
Ge2 0.0092(3) 0.0091(3) 0.0076(3) 0.000 0.000 0.000

loop_
_atom_type_symbol
_atom_type_description
_atom_type_scat_dispersion_real
_atom_type_scat_dispersion_imag
_atom_type_scat_source
Li Li -0.0003 0.0001 'International Tables Vol C Tables 4.2.6.8 and 6.1.1.4'
Ge Ge 0.1547 1.8001 'International Tables Vol C Tables 4.2.6.8 and 6.1.1.4'

loop_
_geom_angle_atom_site_label_1
_geom_angle_atom_site_label_2
_geom_angle_atom_site_label_3
_geom_angle
_geom_angle_site_symmetry_1
_geom_angle_site_symmetry_3
_geom_angle_publ_flag
Li5 Ge1 Li5 119.70(2) . 1_554 ?
Li5 Ge1 Ge1 59.848(11) . 9_655 ?
Li5 Ge1 Ge1 59.848(11) 1_554 9_655 ?
Li5 Ge1 Li2 111.64(9) . . ?
Li5 Ge1 Li2 111.64(9) 1_554 . ?
Ge1 Ge1 Li2 137.2(2) 9_655 . ?
Li5 Ge1 Li2 111.64(9) . 11 ?
Li5 Ge1 Li2 111.64(9) 1_554 11 ?
Ge1 Ge1 Li2 137.2(2) 9_655 11 ?
Li2 Ge1 Li2 85.5(5) . 11 ?
Li5 Ge1 Li4 75.99(5) . 13 ?
Li5 Ge1 Li4 75.99(5) 1_554 13 ?
Ge1 Ge1 Li4 61.19(12) 9_655 13 ?
Li2 Ge1 Li4 76.1(3) . 13 ?
Li2 Ge1 Li4 161.6(3) 11 13 ?
Li5 Ge1 Li4 75.99(5) . 5_545 ?
Li5 Ge1 Li4 75.99(5) 1_554 5_545 ?
Ge1 Ge1 Li4 61.19(12) 9_655 5_545 ?
Li2 Ge1 Li4 161.6(3) . 5_545 ?
Li2 Ge1 Li4 76.1(3) 11 5_545 ?
Li4 Ge1 Li4 122.4(2) 13 5_545 ?
Li5 Ge1 Li3 71.6(2) . . ?
Li5 Ge1 Li3 168.7(2) 1_554 . ?
Ge1 Ge1 Li3 131.5(2) 9_655 . ?
Li2 Ge1 Li3 60.91(19) . . ?
Li2 Ge1 Li3 60.91(19) 11 . ?
Li4 Ge1 Li3 108.61(11) 13 . ?
Li4 Ge1 Li3 108.61(11) 5_545 . ?
Li5 Ge1 Li3 168.7(2) . 1_554 ?
Li5 Ge1 Li3 71.6(2) 1_554 1_554 ?
Ge1 Ge1 Li3 131.5(2) 9_655 1_554 ?
Li2 Ge1 Li3 60.91(19) . 1_554 ?
Li2 Ge1 Li3 60.91(19) 11 1_554 ?
Li4 Ge1 Li3 108.61(11) 13 1_554 ?
Li4 Ge1 Li3 108.61(11) 5_545 1_554 ?
Li3 Ge1 Li3 97.1(4) . 1_554 ?
Li5 Ge1 Li1 55.52(17) . . ?
Li5 Ge1 Li1 134.06(18) 1_554 . ?
Ge1 Ge1 Li1 97.4(2) 9_655 . ?
Li2 Ge1 Li1 56.6(2) . . ?
Li2 Ge1 Li1 111.2(2) 11 . ?
Li4 Ge1 Li1 58.22(19) 13 . ?
Li4 Ge1 Li1 130.60(17) 5_545 . ?
Li3 Ge1 Li1 50.8(2) . . ?
Li3 Ge1 Li1 117.5(2) 1_554 . ?
Li5 Ge1 Li1 134.06(18) . 11_554 ?
Li5 Ge1 Li1 55.52(17) 1_554 11_554 ?
Ge1 Ge1 Li1 97.4(2) 9_655 11_554 ?
Li2 Ge1 Li1 111.2(2) . 11_554 ?
Li2 Ge1 Li1 56.6(2) 11 11_554 ?
Li4 Ge1 Li1 130.60(17) 13 11_554 ?
Li4 Ge1 Li1 58.22(19) 5_545 11_554 ?
Li3 Ge1 Li1 117.5(2) . 11_554 ?
Li3 Ge1 Li1 50.8(2) 1_554 11_554 ?
Li1 Ge1 Li1 165.2(4) . 11_554 ?
Li5 Ge1 Li1 55.52(17) . 11 ?
Li5 Ge1 Li1 134.06(18) 1_554 11 ?
Ge1 Ge1 Li1 97.4(2) 9_655 11 ?
Li2 Ge1 Li1 111.2(2) . 11 ?
Li2 Ge1 Li1 56.6(2) 11 11 ?
Li4 Ge1 Li1 130.60(17) 13 11 ?
Li4 Ge1 Li1 58.22(19) 5_545 11 ?
Li3 Ge1 Li1 50.8(2) . 11 ?
Li3 Ge1 Li1 117.5(2) 1_554 11 ?
Li1 Ge1 Li1 84.4(3) . 11 ?
Li1 Ge1 Li1 93.7(3) 11_554 11 ?
Li1 Ge2 Li1 79.1(5) 13_556 15_455 ?
Li1 Ge2 Li2 119.3(2) 13_556 3 ?
Li1 Ge2 Li2 82.0(3) 15_455 3 ?
Li1 Ge2 Li2 82.0(3) 13_556 1_556 ?
Li1 Ge2 Li2 119.3(2) 15_455 1_556 ?
Li2 Ge2 Li2 153.7(5) 3 1_556 ?
Li1 Ge2 Li2 119.3(2) 13_556 3_556 ?
Li1 Ge2 Li2 82.0(3) 15_455 3_556 ?
Li2 Ge2 Li2 114.1(4) 3 3_556 ?
Li2 Ge2 Li2 59.2(4) 1_556 3_556 ?
Li1 Ge2 Li2 82.0(3) 13_556 . ?
Li1 Ge2 Li2 119.3(2) 15_455 . ?
Li2 Ge2 Li2 59.2(4) 3 . ?
Li2 Ge2 Li2 114.1(4) 1_556 . ?
Li2 Ge2 Li2 153.7(5) 3_556 . ?
Li1 Ge2 Li3 168.9(4) 13_556 9_556 ?
Li1 Ge2 Li3 112.0(4) 15_455 9_556 ?
Li2 Ge2 Li3 64.2(2) 3 9_556 ?
Li2 Ge2 Li3 92.0(3) 1_556 9_556 ?
Li2 Ge2 Li3 64.2(2) 3_556 9_556 ?
Li2 Ge2 Li3 92.0(3) . 9_556 ?
Li1 Ge2 Li3 112.0(4) 13_556 . ?
Li1 Ge2 Li3 168.9(4) 15_455 . ?
Li2 Ge2 Li3 92.0(3) 3 . ?
Li2 Ge2 Li3 64.2(2) 1_556 . ?
Li2 Ge2 Li3 92.0(3) 3_556 . ?
Li2 Ge2 Li3 64.2(2) . . ?
Li3 Ge2 Li3 56.9(6) 9_556 . ?
Li1 Ge2 Li4 61.66(16) 13_556 1_556 ?
Li1 Ge2 Li4 61.66(16) 15_455 1_556 ?
Li2 Ge2 Li4 143.2(3) 3 1_556 ?
Li2 Ge2 Li4 58.6(3) 1_556 1_556 ?
Li2 Ge2 Li4 58.6(3) 3_556 1_556 ?
Li2 Ge2 Li4 143.2(3) . 1_556 ?
Li3 Ge2 Li4 122.77(18) 9_556 1_556 ?
Li3 Ge2 Li4 122.77(18) . 1_556 ?
Li1 Ge2 Li4 61.66(16) 13_556 . ?
Li1 Ge2 Li4 61.66(16) 15_455 . ?
Li2 Ge2 Li4 58.6(3) 3 . ?
Li2 Ge2 Li4 143.2(3) 1_556 . ?
Li2 Ge2 Li4 143.2(3) 3_556 . ?
Li2 Ge2 Li4 58.6(3) . . ?
Li3 Ge2 Li4 122.77(18) 9_556 . ?
Li3 Ge2 Li4 122.77(18) . . ?
Li4 Ge2 Li4 104.0(4) 1_556 . ?
Li1 Ge2 Li1 136.9(2) 13_556 3_556 ?
Li1 Ge2 Li1 57.8(4) 15_455 3_556 ?
Li2 Ge2 Li1 58.7(2) 3 3_556 ?
Li2 Ge2 Li1 117.4(2) 1_556 3_556 ?
Li2 Ge2 Li1 58.7(2) 3_556 3_556 ?
Li2 Ge2 Li1 117.4(2) . 3_556 ?
Li3 Ge2 Li1 54.2(4) 9_556 3_556 ?
Li3 Ge2 Li1 111.1(3) . 3_556 ?
Li4 Ge2 Li1 94.54(13) 1_556 3_556 ?
Li4 Ge2 Li1 94.54(13) . 3_556 ?
Li1 Ge2 Li1 57.8(4) 13_556 . ?
Li1 Ge2 Li1 136.9(2) 15_455 . ?
Li2 Ge2 Li1 117.4(2) 3 . ?
Li2 Ge2 Li1 58.7(2) 1_556 . ?
Li2 Ge2 Li1 117.4(2) 3_556 . ?
Li2 Ge2 Li1 58.7(2) . . ?
Li3 Ge2 Li1 111.1(3) 9_556 . ?
Li3 Ge2 Li1 54.2(4) . . ?
Li4 Ge2 Li1 94.54(13) 1_556 . ?
Li4 Ge2 Li1 94.54(13) . . ?
Li1 Ge2 Li1 165.2(4) 3_556 . ?
Li3 Li1 Ge2 178.0(6) . 13_556 ?
Li3 Li1 Li5 76.9(4) . . ?
Ge2 Li1 Li5 101.0(4) 13_556 . ?
Li3 Li1 Li1 116.0(7) . 13_556 ?
Ge2 Li1 Li1 66.0(4) 13_556 13_556 ?
Li5 Li1 Li1 167.0(7) . 13_556 ?
Li3 Li1 Li2 65.3(3) . 1_556 ?
Ge2 Li1 Li2 115.6(3) 13_556 1_556 ?
Li5 Li1 Li2 107.5(4) . 1_556 ?
Li1 Li1 Li2 79.5(4) 13_556 1_556 ?
Li3 Li1 Li2 65.3(3) . . ?
Ge2 Li1 Li2 115.6(3) 13_556 . ?
Li5 Li1 Li2 107.5(4) . . ?
Li1 Li1 Li2 79.5(4) 13_556 . ?
Li2 Li1 Li2 108.8(5) 1_556 . ?
Li3 Li1 Li4 116.8(3) . 13_556 ?
Ge2 Li1 Li4 62.3(3) 13_556 13_556 ?
Li5 Li1 Li4 72.6(3) . 13_556 ?
Li1 Li1 Li4 99.9(4) 13_556 13_556 ?
Li2 Li1 Li4 73.16(18) 1_556 13_556 ?
Li2 Li1 Li4 177.7(5) . 13_556 ?
Li3 Li1 Li4 116.8(3) . 13 ?
Ge2 Li1 Li4 62.3(3) 13_556 13 ?
Li5 Li1 Li4 72.6(3) . 13 ?
Li1 Li1 Li4 99.9(4) 13_556 13 ?
Li2 Li1 Li4 177.7(5) 1_556 13 ?
Li2 Li1 Li4 73.16(18) . 13 ?
Li4 Li1 Li4 104.9(4) 13_556 13 ?
Li3 Li1 Ge2 59.9(4) . . ?
Ge2 Li1 Ge2 122.2(4) 13_556 . ?
Li5 Li1 Ge2 136.8(4) . . ?
Li1 Li1 Ge2 56.1(4) 13_556 . ?
Li2 Li1 Ge2 55.9(3) 1_556 . ?
Li2 Li1 Ge2 55.9(3) . . ?
Li4 Li1 Ge2 125.6(2) 13_556 . ?
Li4 Li1 Ge2 125.6(2) 13 . ?
Li3 Li1 Ge1 63.0(3) . . ?
Ge2 Li1 Ge1 115.8(3) 13_556 . ?
Li5 Li1 Ge1 53.08(18) . . ?
Li1 Li1 Ge1 131.2(2) 13_556 . ?
Li2 Li1 Ge1 127.7(4) 1_556 . ?
Li2 Li1 Ge1 54.9(2) . . ?
Li4 Li1 Ge1 125.0(4) 13_556 . ?
Li4 Li1 Ge1 54.3(2) 13 . ?
Ge2 Li1 Ge1 102.4(3) . . ?
Li3 Li1 Ge1 63.0(3) . 1_556 ?
Ge2 Li1 Ge1 115.8(3) 13_556 1_556 ?
Li5 Li1 Ge1 53.08(18) . 1_556 ?
Li1 Li1 Ge1 131.2(2) 13_556 1_556 ?
Li2 Li1 Ge1 54.9(2) 1_556 1_556 ?
Li2 Li1 Ge1 127.7(4) . 1_556 ?
Li4 Li1 Ge1 54.3(2) 13_556 1_556 ?
Li4 Li1 Ge1 125.0(4) 13 1_556 ?
Ge2 Li1 Ge1 102.4(3) . 1_556 ?
Ge1 Li1 Ge1 93.7(3) . 1_556 ?
Li3 Li1 Li1 127.5(4) . 3_656 ?
Ge2 Li1 Li1 50.4(2) 13_556 3_656 ?
Li5 Li1 Li1 50.6(2) . 3_656 ?
Li1 Li1 Li1 116.5(5) 13_556 3_656 ?
Li2 Li1 Li1 125.2(3) 1_556 3_656 ?
Li2 Li1 Li1 125.2(3) . 3_656 ?
Li4 Li1 Li1 53.11(18) 13_556 3_656 ?
Li4 Li1 Li1 53.11(18) 13 3_656 ?
Ge2 Li1 Li1 172.6(2) . 3_656 ?
Ge1 Li1 Li1 82.6(2) . 3_656 ?
Ge1 Li1 Li1 82.6(2) 1_556 3_656 ?
Li2 Li2 Ge2 60.4(2) 3 1_554 ?
Li2 Li2 Ge2 60.38(19) 3 . ?
Ge2 Li2 Ge2 114.1(4) 1_554 . ?
Li2 Li2 Ge1 137.3(2) 3 . ?
Ge2 Li2 Ge1 121.1(2) 1_554 . ?
Ge2 Li2 Ge1 121.1(2) . . ?
Li2 Li2 Li4 60.8(3) 3 . ?
Ge2 Li2 Li4 63.9(2) 1_554 . ?
Ge2 Li2 Li4 63.9(2) . . ?
Ge1 Li2 Li4 162.0(5) . . ?
Li2 Li2 Li1 125.2(3) 3 1_554 ?
Ge2 Li2 Li1 65.4(2) 1_554 1_554 ?
Ge2 Li2 Li1 161.4(5) . 1_554 ?
Ge1 Li2 Li1 68.5(3) . 1_554 ?
Li4 Li2 Li1 102.0(4) . 1_554 ?
Li2 Li2 Li1 125.2(3) 3 . ?
Ge2 Li2 Li1 161.4(5) 1_554 . ?
Ge2 Li2 Li1 65.4(2) . . ?
Ge1 Li2 Li1 68.5(3) . . ?
Li4 Li2 Li1 102.0(4) . . ?
Li1 Li2 Li1 108.8(5) 1_554 . ?
Li2 Li2 Li3 90.1(4) 3 1_554 ?
Ge2 Li2 Li3 59.68(19) 1_554 1_554 ?
Ge2 Li2 Li3 142.6(5) . 1_554 ?
Ge1 Li2 Li3 64.5(3) . 1_554 ?
Li4 Li2 Li3 123.6(3) . 1_554 ?
Li1 Li2 Li3 54.8(3) 1_554 1_554 ?
Li1 Li2 Li3 133.0(5) . 1_554 ?
Li2 Li2 Li3 90.1(4) 3 . ?
Ge2 Li2 Li3 142.6(5) 1_554 . ?
Ge2 Li2 Li3 59.68(19) . . ?
Ge1 Li2 Li3 64.5(3) . . ?
Li4 Li2 Li3 123.6(3) . . ?
Li1 Li2 Li3 133.0(5) 1_554 . ?
Li1 Li2 Li3 54.8(3) . . ?
Li3 Li2 Li3 101.4(4) 1_554 . ?
Li2 Li2 Li4 170.8(3) 3 13 ?
Ge2 Li2 Li4 116.8(2) 1_554 13 ?
Ge2 Li2 Li4 116.8(2) . 13 ?
Ge1 Li2 Li4 52.0(3) . 13 ?
Li4 Li2 Li4 110.0(4) . 13 ?
Li1 Li2 Li4 54.4(3) 1_554 13 ?
Li1 Li2 Li4 54.4(3) . 13 ?
Li3 Li2 Li4 95.8(4) 1_554 13 ?
Li3 Li2 Li4 95.8(4) . 13 ?
Li2 Li2 Li2 124.2(4) 3 13 ?
Ge2 Li2 Li2 95.1(3) 1_554 13 ?
Ge2 Li2 Li2 95.1(3) . 13 ?
Ge1 Li2 Li2 98.6(4) . 13 ?
Li4 Li2 Li2 63.4(4) . 13 ?
Li1 Li2 Li2 66.9(3) 1_554 13 ?
Li1 Li2 Li2 66.9(3) . 13 ?
Li3 Li2 Li2 121.5(3) 1_554 13 ?
Li3 Li2 Li2 121.5(3) . 13 ?
Li4 Li2 Li2 46.6(3) 13 13 ?
Li2 Li2 Li1 96.2(2) 3 13_556 ?
Ge2 Li2 Li1 114.7(4) 1_554 13_556 ?
Ge2 Li2 Li1 48.9(2) . 13_556 ?
Ge1 Li2 Li1 115.9(3) . 13_556 ?
Li4 Li2 Li1 52.3(2) . 13_556 ?
Li1 Li2 Li1 113.3(4) 1_554 13_556 ?
Li1 Li2 Li1 49.7(4) . 13_556 ?
Li3 Li2 Li1 167.7(4) 1_554 13_556 ?
Li3 Li2 Li1 89.19(13) . 13_556 ?
Li4 Li2 Li1 76.8(3) 13 13_556 ?
Li2 Li2 Li1 46.4(2) 13 13_556 ?
Li1 Li3 Li1 105.0(7) . 11 ?
Li1 Li3 Li3 127.5(4) . 9_556 ?
Li1 Li3 Li3 127.5(4) 11 9_556 ?
Li1 Li3 Ge2 170.9(6) . 9_556 ?
Li1 Li3 Ge2 66.0(2) 11 9_556 ?
Li3 Li3 Ge2 61.5(3) 9_556 9_556 ?
Li1 Li3 Ge2 66.0(2) . . ?
Li1 Li3 Ge2 170.9(6) 11 . ?
Li3 Li3 Ge2 61.5(3) 9_556 . ?
Ge2 Li3 Ge2 123.1(6) 9_556 . ?
Li1 Li3 Li2 59.9(2) . . ?
Li1 Li3 Li2 120.2(4) 11 . ?
Li3 Li3 Li2 89.9(4) 9_556 . ?
Ge2 Li3 Li2 123.8(3) 9_556 . ?
Ge2 Li3 Li2 56.1(2) . . ?
Li1 Li3 Li2 120.2(4) . 11 ?
Li1 Li3 Li2 59.9(2) 11 11 ?
Li3 Li3 Li2 89.9(4) 9_556 11 ?
Ge2 Li3 Li2 56.1(2) 9_556 11 ?
Ge2 Li3 Li2 123.8(3) . 11 ?
Li2 Li3 Li2 78.6(4) . 11 ?
Li1 Li3 Li2 59.9(2) . 1_556 ?
Li1 Li3 Li2 120.2(4) 11 1_556 ?
Li3 Li3 Li2 89.9(4) 9_556 1_556 ?
Ge2 Li3 Li2 123.8(3) 9_556 1_556 ?
Ge2 Li3 Li2 56.1(2) . 1_556 ?
Li2 Li3 Li2 101.4(4) . 1_556 ?
Li2 Li3 Li2 179.9(7) 11 1_556 ?
Li1 Li3 Li2 120.2(4) . 11_556 ?
Li1 Li3 Li2 59.9(2) 11 11_556 ?
Li3 Li3 Li2 89.9(4) 9_556 11_556 ?
Ge2 Li3 Li2 56.1(2) 9_556 11_556 ?
Ge2 Li3 Li2 123.8(3) . 11_556 ?
Li2 Li3 Li2 179.9(7) . 11_556 ?
Li2 Li3 Li2 101.4(4) 11 11_556 ?
Li2 Li3 Li2 78.6(4) 1_556 11_556 ?
Li1 Li3 Ge1 66.2(3) . . ?
Li1 Li3 Ge1 66.2(3) 11 . ?
Li3 Li3 Ge1 131.5(2) 9_556 . ?
Ge2 Li3 Ge1 108.39(9) 9_556 . ?
Ge2 Li3 Ge1 108.39(9) . . ?
Li2 Li3 Ge1 54.6(2) . . ?
Li2 Li3 Ge1 54.6(2) 11 . ?
Li2 Li3 Ge1 125.5(4) 1_556 . ?
Li2 Li3 Ge1 125.5(4) 11_556 . ?
Li1 Li3 Ge1 66.2(3) . 1_556 ?
Li1 Li3 Ge1 66.2(3) 11 1_556 ?
Li3 Li3 Ge1 131.5(2) 9_556 1_556 ?
Ge2 Li3 Ge1 108.39(9) 9_556 1_556 ?
Ge2 Li3 Ge1 108.39(9) . 1_556 ?
Li2 Li3 Ge1 125.5(4) . 1_556 ?
Li2 Li3 Ge1 125.5(4) 11 1_556 ?
Li2 Li3 Ge1 54.6(2) 1_556 1_556 ?
Li2 Li3 Ge1 54.6(2) 11_556 1_556 ?
Ge1 Li3 Ge1 97.1(4) . 1_556 ?
Li1 Li3 Li5 52.5(4) . . ?
Li1 Li3 Li5 52.5(4) 11 . ?
Li3 Li3 Li5 180.0 9_556 . ?
Ge2 Li3 Li5 118.5(3) 9_556 . ?
Ge2 Li3 Li5 118.5(3) . . ?
Li2 Li3 Li5 90.1(4) . . ?
Li2 Li3 Li5 90.1(4) 11 . ?
Li2 Li3 Li5 90.1(4) 1_556 . ?
Li2 Li3 Li5 90.1(4) 11_556 . ?
Ge1 Li3 Li5 48.5(2) . . ?
Ge1 Li3 Li5 48.5(2) 1_556 . ?
Ge1 Li4 Ge1 57.6(2) 13 5_455 ?
Ge1 Li4 Li2 179.6(3) 13 3 ?
Ge1 Li4 Li2 122.0(2) 5_455 3 ?
Ge1 Li4 Li2 122.0(2) 13 . ?
Ge1 Li4 Li2 179.6(3) 5_455 . ?
Li2 Li4 Li2 58.5(5) 3 . ?
Ge1 Li4 Li1 67.5(3) 13 13_556 ?
Ge1 Li4 Li1 101.3(4) 5_455 13_556 ?
Li2 Li4 Li1 112.7(4) 3 13_556 ?
Li2 Li4 Li1 78.5(3) . 13_556 ?
Ge1 Li4 Li1 101.3(4) 13 15_454 ?
Ge1 Li4 Li1 67.5(3) 5_455 15_454 ?
Li2 Li4 Li1 78.5(3) 3 15_454 ?
Li2 Li4 Li1 112.7(4) . 15_454 ?
Li1 Li4 Li1 167.7(7) 13_556 15_454 ?
Ge1 Li4 Li1 101.3(4) 13 15_455 ?
Ge1 Li4 Li1 67.5(3) 5_455 15_455 ?
Li2 Li4 Li1 78.5(3) 3 15_455 ?
Li2 Li4 Li1 112.7(4) . 15_455 ?
Li1 Li4 Li1 73.8(4) 13_556 15_455 ?
Li1 Li4 Li1 104.9(4) 15_454 15_455 ?
Ge1 Li4 Li1 67.5(3) 13 13 ?
Ge1 Li4 Li1 101.3(4) 5_455 13 ?
Li2 Li4 Li1 112.7(4) 3 13 ?
Li2 Li4 Li1 78.5(3) . 13 ?
Li1 Li4 Li1 104.9(4) 13_556 13 ?
Li1 Li4 Li1 73.8(4) 15_454 13 ?
Li1 Li4 Li1 167.7(7) 15_455 13 ?
Ge1 Li4 Ge2 122.65(11) 13 . ?
Ge1 Li4 Ge2 122.65(11) 5_455 . ?
Li2 Li4 Ge2 57.5(2) 3 . ?
Li2 Li4 Ge2 57.5(2) . . ?
Li1 Li4 Ge2 56.0(2) 13_556 . ?
Li1 Li4 Ge2 133.7(4) 15_454 . ?
Li1 Li4 Ge2 56.0(2) 15_455 . ?
Li1 Li4 Ge2 133.7(4) 13 . ?
Ge1 Li4 Ge2 122.65(11) 13 1_554 ?
Ge1 Li4 Ge2 122.65(11) 5_455 1_554 ?
Li2 Li4 Ge2 57.5(2) 3 1_554 ?
Li2 Li4 Ge2 57.5(2) . 1_554 ?
Li1 Li4 Ge2 133.7(4) 13_556 1_554 ?
Li1 Li4 Ge2 56.0(2) 15_454 1_554 ?
Li1 Li4 Ge2 133.7(4) 15_455 1_554 ?
Li1 Li4 Ge2 56.0(2) 13 1_554 ?
Ge2 Li4 Ge2 104.0(4) . 1_554 ?
Ge1 Li4 Li5 50.48(16) 13 5_455 ?
Ge1 Li4 Li5 50.48(16) 5_455 5_455 ?
Li2 Li4 Li5 129.32(12) 3 5_455 ?
Li2 Li4 Li5 129.32(12) . 5_455 ?
Li1 Li4 Li5 51.5(2) 13_556 5_455 ?
Li1 Li4 Li5 117.8(4) 15_454 5_455 ?
Li1 Li4 Li5 51.5(2) 15_455 5_455 ?
Li1 Li4 Li5 117.8(4) 13 5_455 ?
Ge2 Li4 Li5 84.57(5) . 5_455 ?
Ge2 Li4 Li5 171.4(3) 1_554 5_455 ?
Ge1 Li4 Li5 50.48(16) 13 5_454 ?
Ge1 Li4 Li5 50.48(16) 5_455 5_454 ?
Li2 Li4 Li5 129.32(12) 3 5_454 ?
Li2 Li4 Li5 129.32(12) . 5_454 ?
Li1 Li4 Li5 117.8(4) 13_556 5_454 ?
Li1 Li4 Li5 51.5(2) 15_454 5_454 ?
Li1 Li4 Li5 117.8(4) 15_455 5_454 ?
Li1 Li4 Li5 51.5(2) 13 5_454 ?
Ge2 Li4 Li5 171.4(3) . 5_454 ?
Ge2 Li4 Li5 84.57(5) 1_554 5_454 ?
Li5 Li4 Li5 86.9(3) 5_455 5_454 ?
Ge1 Li5 Ge1 119.70(2) 9_656 9_655 ?
Ge1 Li5 Ge1 60.30(2) 9_656 1_556 ?
Ge1 Li5 Ge1 180.00(2) 9_655 1_556 ?
Ge1 Li5 Ge1 180.0 9_656 . ?
Ge1 Li5 Ge1 60.30(2) 9_655 . ?
Ge1 Li5 Ge1 119.70(2) 1_556 . ?
Ge1 Li5 Li1 108.60(10) 9_656 . ?
Ge1 Li5 Li1 108.60(9) 9_655 . ?
Ge1 Li5 Li1 71.40(9) 1_556 . ?
Ge1 Li5 Li1 71.40(10) . . ?
Ge1 Li5 Li1 108.60(9) 9_656 11 ?
Ge1 Li5 Li1 108.60(10) 9_655 11 ?
Ge1 Li5 Li1 71.40(10) 1_556 11 ?
Ge1 Li5 Li1 71.40(10) . 11 ?
Li1 Li5 Li1 101.1(5) . 11 ?
Ge1 Li5 Li1 71.40(9) 9_656 3_656 ?
Ge1 Li5 Li1 71.40(10) 9_655 3_656 ?
Ge1 Li5 Li1 108.60(9) 1_556 3_656 ?
Ge1 Li5 Li1 108.60(9) . 3_656 ?
Li1 Li5 Li1 78.9(5) . 3_656 ?
Li1 Li5 Li1 180.0(3) 11 3_656 ?
Ge1 Li5 Li1 71.40(9) 9_656 9_656 ?
Ge1 Li5 Li1 71.40(9) 9_655 9_656 ?
Ge1 Li5 Li1 108.60(9) 1_556 9_656 ?
Ge1 Li5 Li1 108.60(9) . 9_656 ?
Li1 Li5 Li1 180.0 . 9_656 ?
Li1 Li5 Li1 78.9(5) 11 9_656 ?
Li1 Li5 Li1 101.1(5) 3_656 9_656 ?
Ge1 Li5 Li4 53.52(11) 9_656 13_556 ?
Ge1 Li5 Li4 126.48(11) 9_655 13_556 ?
Ge1 Li5 Li4 53.52(11) 1_556 13_556 ?
Ge1 Li5 Li4 126.48(11) . 13_556 ?
Li1 Li5 Li4 55.88(16) . 13_556 ?
Li1 Li5 Li4 124.12(16) 11 13_556 ?
Li1 Li5 Li4 55.88(16) 3_656 13_556 ?
Li1 Li5 Li4 124.12(16) 9_656 13_556 ?
Ge1 Li5 Li4 126.48(11) 9_656 5_545 ?
Ge1 Li5 Li4 53.52(11) 9_655 5_545 ?
Ge1 Li5 Li4 126.48(11) 1_556 5_545 ?
Ge1 Li5 Li4 53.52(11) . 5_545 ?
Li1 Li5 Li4 124.12(16) . 5_545 ?
Li1 Li5 Li4 55.88(16) 11 5_545 ?
Li1 Li5 Li4 124.12(16) 3_656 5_545 ?
Li1 Li5 Li4 55.88(16) 9_656 5_545 ?
Li4 Li5 Li4 180.0 13_556 5_545 ?
Ge1 Li5 Li4 126.48(11) 9_656 13 ?
Ge1 Li5 Li4 53.52(11) 9_655 13 ?
Ge1 Li5 Li4 126.48(11) 1_556 13 ?
Ge1 Li5 Li4 53.52(11) . 13 ?
Li1 Li5 Li4 55.88(16) . 13 ?
Li1 Li5 Li4 124.12(16) 11 13 ?
Li1 Li5 Li4 55.88(16) 3_656 13 ?
Li1 Li5 Li4 124.12(16) 9_656 13 ?
Li4 Li5 Li4 86.9(3) 13_556 13 ?
Li4 Li5 Li4 93.1(3) 5_545 13 ?
Ge1 Li5 Li4 53.52(11) 9_656 5_546 ?
Ge1 Li5 Li4 126.48(11) 9_655 5_546 ?
Ge1 Li5 Li4 53.52(11) 1_556 5_546 ?
Ge1 Li5 Li4 126.48(11) . 5_546 ?
Li1 Li5 Li4 124.12(16) . 5_546 ?
Li1 Li5 Li4 55.88(16) 11 5_546 ?
Li1 Li5 Li4 124.12(16) 3_656 5_546 ?
Li1 Li5 Li4 55.88(16) 9_656 5_546 ?
Li4 Li5 Li4 93.1(3) 13_556 5_546 ?
Li4 Li5 Li4 86.9(3) 5_545 5_546 ?
Li4 Li5 Li4 180.0(3) 13 5_546 ?

loop_
_geom_bond_atom_site_label_1
_geom_bond_atom_site_label_2
_geom_bond_distance
_geom_bond_site_symmetry_2
_geom_bond_publ_flag
Ge1 Li5 2.5967(3) . ?
Ge1 Li5 2.5967(3) 1_554 ?
Ge1 Ge1 2.6086(11) 9_655 ?
Ge1 Li2 2.706(11) . ?
Ge1 Li2 2.706(11) 11 ?
Ge1 Li4 2.707(10) 13 ?
Ge1 Li4 2.707(10) 5_545 ?
Ge1 Li3 2.996(10) . ?
Ge1 Li3 2.996(10) 1_554 ?
Ge1 Li1 3.078(8) . ?
Ge1 Li1 3.078(8) 11_554 ?
Ge1 Li1 3.078(8) 11 ?
Ge2 Li1 2.670(11) 13_556 ?
Ge2 Li1 2.670(11) 15_455 ?
Ge2 Li2 2.676(6) 3 ?
Ge2 Li2 2.676(6) 1_556 ?
Ge2 Li2 2.676(6) 3_556 ?
Ge2 Li2 2.676(6) . ?
Ge2 Li3 2.782(7) 9_556 ?
Ge2 Li3 2.782(7) . ?
Ge2 Li4 2.850(7) 1_556 ?
Ge2 Li4 2.850(7) . ?
Ge2 Li1 2.938(11) 3_556 ?
Ge2 Li1 2.938(11) . ?
Li1 Li3 2.607(15) . ?
Li1 Ge2 2.670(11) 13_556 ?
Li1 Li5 2.677(11) . ?
Li1 Li1 2.72(2) 13_556 ?
Li1 Li2 2.762(9) 1_556 ?
Li1 Li2 2.762(9) . ?
Li1 Li4 2.833(7) 13_556 ?
Li1 Li4 2.833(7) 13 ?
Li1 Ge1 3.078(8) 1_556 ?
Li1 Li1 3.40(2) 3_656 ?
Li2 Li2 2.64(2) 3 ?
Li2 Ge2 2.676(6) 1_554 ?
Li2 Li4 2.708(15) . ?
Li2 Li1 2.762(9) 1_554 ?
Li2 Li3 2.901(7) 1_554 ?
Li2 Li3 2.901(7) . ?
Li2 Li4 3.335(11) 13 ?
Li2 Li2 3.50(2) 13 ?
Li2 Li1 3.507(13) 13_556 ?
Li3 Li1 2.607(15) 11 ?
Li3 Li3 2.65(3) 9_556 ?
Li3 Ge2 2.782(7) 9_556 ?
Li3 Li2 2.901(7) 11 ?
Li3 Li2 2.901(7) 1_556 ?
Li3 Li2 2.901(7) 11_556 ?
Li3 Ge1 2.996(10) 1_556 ?
Li3 Li5 3.288(15) . ?
Li4 Ge1 2.707(10) 13 ?
Li4 Ge1 2.707(10) 5_455 ?
Li4 Li2 2.708(15) 3 ?
Li4 Li1 2.833(7) 13_556 ?
Li4 Li1 2.833(7) 15_454 ?
Li4 Li1 2.833(7) 15_455 ?
Li4 Li1 2.833(7) 13 ?
Li4 Ge2 2.850(7) 1_554 ?
Li4 Li5 3.266(8) 5_455 ?
Li4 Li5 3.266(8) 5_454 ?
Li5 Ge1 2.5967(3) 9_656 ?
Li5 Ge1 2.5967(3) 9_655 ?
Li5 Ge1 2.5967(3) 1_556 ?
Li5 Li1 2.677(11) 11 ?
Li5 Li1 2.677(11) 3_656 ?
Li5 Li1 2.677(11) 9_656 ?
Li5 Li4 3.266(8) 13_556 ?
Li5 Li4 3.266(8) 5_545 ?
Li5 Li4 3.266(8) 13 ?
Li5 Li4 3.266(8) 5_546 ?
